data_4065701
loop_
_publ_author_name
'Zhang, Zhengxing'
'Bu, Xiuli'
'Zhang, Jie'
'Liu, Ruiting'
'Zhou, Xigeng'
'Weng, Linhong'

_publ_section_title
;
 Insertion of Ketenimines into the Ln&#x2212;C \s-Bond of
 Organolanthanides: A New Strategy for Synthesis of Lanthanide 1-Azaallyl
 Complexes
;
_journal_issue 9
_journal_name_full Organometallics
_journal_page_first 2111
_journal_paper_doi 10.1021/om100089a
_journal_volume 29
_journal_year 2010
_chemical_formula_sum 'C29 H32 Er N'
_chemical_formula_weight 561.82
_chemical_name_systematic
; 
 ? 
;
_space_group_IT_number 14
_symmetry_cell_setting monoclinic
_symmetry_space_group_name_Hall '-P 2yn'
_symmetry_space_group_name_H-M 'P 1 21/n 1'
_atom_sites_solution_hydrogens geom
_atom_sites_solution_primary direct
_atom_sites_solution_secondary difmap
_audit_creation_method SHELXL-97
_cell_angle_alpha 90.00
_cell_angle_beta 112.187(4)
_cell_angle_gamma 90.00
_cell_formula_units_Z 8
_cell_length_a 20.675(8)
_cell_length_b 10.789(4)
_cell_length_c 23.493(9)
_cell_measurement_reflns_used 1014
_cell_measurement_temperature 293(2)
_cell_measurement_theta_max 25.183
_cell_measurement_theta_min 2.931
_cell_volume 4852(3)
_computing_cell_refinement 'Bruker SMART'
_computing_data_collection 'Bruker SMART'
_computing_data_reduction 'Bruker SHELXTL'
_computing_molecular_graphics 'Bruker SHELXTL'
_computing_publication_material 'Bruker SHELXTL'
_computing_structure_refinement 'SHELXL-97 (Sheldrick, 1997)'
_computing_structure_solution 'SHELXS-97 (Sheldrick, 1990)'
_diffrn_ambient_temperature 293(2)
_diffrn_measured_fraction_theta_full 0.999
_diffrn_measured_fraction_theta_max 0.999
_diffrn_measurement_device_type 'CCD area detector'
_diffrn_measurement_method 'phi and omega scans'
_diffrn_radiation_monochromator graphite
_diffrn_radiation_source 'fine-focus sealed tube'
_diffrn_radiation_type MoK\a
_diffrn_radiation_wavelength 0.71073
_diffrn_reflns_av_R_equivalents 0.0521
_diffrn_reflns_av_sigmaI/netI 0.0627
_diffrn_reflns_limit_h_max 24
_diffrn_reflns_limit_h_min -22
_diffrn_reflns_limit_k_max 12
_diffrn_reflns_limit_k_min -12
_diffrn_reflns_limit_l_max 15
_diffrn_reflns_limit_l_min -27
_diffrn_reflns_number 19548
_diffrn_reflns_theta_full 25.01
_diffrn_reflns_theta_max 25.01
_diffrn_reflns_theta_min 1.66
_exptl_absorpt_coefficient_mu 3.474
_exptl_absorpt_correction_T_max 0.6806
_exptl_absorpt_correction_T_min 0.5433
_exptl_absorpt_correction_type multi-scan
_exptl_crystal_colour red
_exptl_crystal_density_diffrn 1.538
_exptl_crystal_density_method 'not measured'
_exptl_crystal_description block
_exptl_crystal_F_000 2248
_exptl_crystal_size_max 0.20
_exptl_crystal_size_mid 0.15
_exptl_crystal_size_min 0.12
_refine_diff_density_max 1.832
_refine_diff_density_min -0.698
_refine_diff_density_rms 0.103
_refine_ls_extinction_coef 0.00326(7)
_refine_ls_extinction_expression Fc^*^=kFc[1+0.001xFc^2^\l^3^/sin(2\q)]^-1/4^
_refine_ls_extinction_method SHELXL
_refine_ls_goodness_of_fit_ref 0.993
_refine_ls_hydrogen_treatment constr
_refine_ls_matrix_type full
_refine_ls_number_parameters 560
_refine_ls_number_reflns 8542
_refine_ls_number_restraints 0
_refine_ls_restrained_S_all 0.993
_refine_ls_R_factor_all 0.0623
_refine_ls_R_factor_gt 0.0356
_refine_ls_shift/su_max 0.001
_refine_ls_shift/su_mean 0.000
_refine_ls_structure_factor_coef Fsqd
_refine_ls_weighting_details 'calc w=1/[\s^2^(Fo^2^)+(0.0227P)^2^+0.0000P] where P=(Fo^2^+2Fc^2^)/3'
_refine_ls_weighting_scheme calc
_refine_ls_wR_factor_gt 0.0712
_refine_ls_wR_factor_ref 0.0759
_reflns_number_gt 5477
_reflns_number_total 8542
_reflns_threshold_expression >2sigma(I)
_cod_data_source_file om100089a_si_002.cif
_cod_data_source_block 1-Er
_cod_depositor_comments
;
The following automatic conversions were performed:

'_symmetry_cell_setting' value 'Monoclinic' changed to 'monoclinic'
according to /home/saulius/struct/CIF-dictionaries/cif_core.dic
dictionary named 'cif_core.dic' version 2.4.1 from 2010-06-29.

Automatic conversion script
Id: cif_fix_values 1715 2011-07-08 13:25:40Z adriana 
;
_cod_original_cell_volume 4853(3)
_cod_original_sg_symbol_H-M P2(1)/n
_cod_database_code 4065701

loop_
_symmetry_equiv_pos_as_xyz
'x, y, z'
'-x+1/2, y+1/2, -z+1/2'
'-x, -y, -z'
'x-1/2, -y-1/2, z-1/2'

loop_
_atom_site_label
_atom_site_type_symbol
_atom_site_fract_x
_atom_site_fract_y
_atom_site_fract_z
_atom_site_U_iso_or_equiv
_atom_site_adp_type
_atom_site_occupancy
_atom_site_symmetry_multiplicity
_atom_site_calc_flag
_atom_site_refinement_flags
Er1 Er 0.660742(12) 0.24486(2) 0.127430(10) 0.03665(9) Uani 1 1 d .
N1 N 0.7277(2) 0.3179(3) 0.07668(17) 0.0307(10) Uani 1 1 d .
C1 C 0.6836(3) 0.3068(5) 0.0167(2) 0.0351(13) Uani 1 1 d .
C2 C 0.6401(3) 0.2021(4) -0.0002(2) 0.0337(12) Uani 1 1 d .
C3 C 0.6556(3) 0.0865(4) 0.0355(2) 0.0357(13) Uani 1 1 d .
C4 C 0.6003(3) 0.0211(5) 0.0439(2) 0.0447(15) Uani 1 1 d .
H4A H 0.5573 0.0599 0.0345 0.054 Uiso 1 1 calc R
C5 C 0.6090(4) -0.0978(5) 0.0657(3) 0.0627(19) Uani 1 1 d .
H5A H 0.5721 -0.1400 0.0704 0.075 Uiso 1 1 calc R
C6 C 0.6725(5) -0.1537(6) 0.0805(3) 0.081(3) Uani 1 1 d .
H6A H 0.6780 -0.2355 0.0941 0.097 Uiso 1 1 calc R
C7 C 0.7285(4) -0.0923(6) 0.0759(3) 0.068(2) Uani 1 1 d .
H7A H 0.7719 -0.1308 0.0878 0.082 Uiso 1 1 calc R
C8 C 0.7198(3) 0.0264(5) 0.0535(3) 0.0518(16) Uani 1 1 d .
H8A H 0.7577 0.0678 0.0503 0.062 Uiso 1 1 calc R
C9 C 0.5821(3) 0.1916(4) -0.0610(2) 0.0342(12) Uani 1 1 d .
C10 C 0.5330(3) 0.2844(5) -0.0892(2) 0.0420(14) Uani 1 1 d .
H10A H 0.5343 0.3577 -0.0679 0.050 Uiso 1 1 calc R
C11 C 0.4833(3) 0.2706(5) -0.1466(2) 0.0514(15) Uani 1 1 d .
H11A H 0.4529 0.3357 -0.1642 0.062 Uiso 1 1 calc R
C12 C 0.4772(3) 0.1636(6) -0.1790(3) 0.0578(18) Uani 1 1 d .
H12A H 0.4427 0.1550 -0.2181 0.069 Uiso 1 1 calc R
C13 C 0.5234(3) 0.0681(5) -0.1528(3) 0.0560(17) Uani 1 1 d .
H13A H 0.5199 -0.0057 -0.1742 0.067 Uiso 1 1 calc R
C14 C 0.5744(3) 0.0817(5) -0.0951(2) 0.0425(14) Uani 1 1 d .
H14A H 0.6048 0.0162 -0.0781 0.051 Uiso 1 1 calc R
C15 C 0.7904(3) 0.3996(5) 0.0926(2) 0.0378(13) Uani 1 1 d .
C16 C 0.8359(3) 0.3652(6) 0.0575(3) 0.075(2) Uani 1 1 d .
H16A H 0.8466 0.2784 0.0626 0.112 Uiso 1 1 calc R
H16B H 0.8784 0.4123 0.0730 0.112 Uiso 1 1 calc R
H16C H 0.8115 0.3832 0.0147 0.112 Uiso 1 1 calc R
C17 C 0.7721(3) 0.5377(5) 0.0870(3) 0.067(2) Uani 1 1 d .
H17A H 0.7434 0.5556 0.1100 0.101 Uiso 1 1 calc R
H17B H 0.7472 0.5583 0.0446 0.101 Uiso 1 1 calc R
H17C H 0.8143 0.5857 0.1030 0.101 Uiso 1 1 calc R
C18 C 0.8335(3) 0.3792(5) 0.1597(2) 0.0568(18) Uani 1 1 d .
H18A H 0.8470 0.2937 0.1664 0.085 Uiso 1 1 calc R
H18B H 0.8063 0.4005 0.1836 0.085 Uiso 1 1 calc R
H18C H 0.8744 0.4304 0.1718 0.085 Uiso 1 1 calc R
C19 C 0.6769(3) 0.4049(5) -0.0314(2) 0.065(2) Uani 1 1 d .
H19A H 0.6942 0.3727 -0.0611 0.098 Uiso 1 1 calc R
H19B H 0.7035 0.4767 -0.0120 0.098 Uiso 1 1 calc R
H19C H 0.6286 0.4275 -0.0517 0.098 Uiso 1 1 calc R
C20 C 0.5363(4) 0.3379(7) 0.0618(3) 0.068(2) Uani 1 1 d .
H20A H 0.5133 0.3051 0.0227 0.082 Uiso 1 1 calc R
C21 C 0.5310(4) 0.2948(7) 0.1157(4) 0.079(2) Uani 1 1 d .
H21A H 0.5041 0.2284 0.1193 0.095 Uiso 1 1 calc R
C22 C 0.5727(5) 0.3683(9) 0.1622(4) 0.088(3) Uani 1 1 d .
H22A H 0.5791 0.3616 0.2035 0.105 Uiso 1 1 calc R
C23 C 0.6034(4) 0.4535(7) 0.1377(5) 0.088(3) Uani 1 1 d .
H23A H 0.6349 0.5141 0.1596 0.106 Uiso 1 1 calc R
C24 C 0.5803(4) 0.4354(7) 0.0760(4) 0.073(2) Uani 1 1 d .
H24A H 0.5926 0.4820 0.0483 0.088 Uiso 1 1 calc R
C25 C 0.6619(4) 0.1230(7) 0.2260(3) 0.066(2) Uani 1 1 d .
H25A H 0.6183 0.1069 0.2272 0.079 Uiso 1 1 calc R
C26 C 0.7035(5) 0.2249(6) 0.2504(3) 0.071(2) Uani 1 1 d .
H26A H 0.6924 0.2899 0.2710 0.085 Uiso 1 1 calc R
C27 C 0.7628(4) 0.2155(7) 0.2395(3) 0.067(2) Uani 1 1 d .
H27A H 0.7993 0.2723 0.2517 0.080 Uiso 1 1 calc R
C28 C 0.7602(4) 0.1088(8) 0.2077(3) 0.072(2) Uani 1 1 d .
H28A H 0.7942 0.0810 0.1938 0.087 Uiso 1 1 calc R
C29 C 0.6981(5) 0.0491(6) 0.1995(3) 0.069(2) Uani 1 1 d .
H29A H 0.6832 -0.0265 0.1799 0.083 Uiso 1 1 calc R
Er2 Er 0.429792(12) 0.26139(2) 0.345790(11) 0.04163(10) Uani 1 1 d .
N2 N 0.4435(2) 0.4564(4) 0.31077(19) 0.0389(11) Uani 1 1 d .
C30 C 0.4003(3) 0.4493(5) 0.2512(2) 0.0390(13) Uani 1 1 d .
C31 C 0.3394(3) 0.3795(4) 0.2368(2) 0.0362(13) Uani 1 1 d .
C32 C 0.3044(3) 0.3598(5) 0.2795(2) 0.0375(13) Uani 1 1 d .
C33 C 0.2737(3) 0.2449(5) 0.2822(3) 0.0514(15) Uani 1 1 d .
H33A H 0.2838 0.1768 0.2628 0.062 Uiso 1 1 calc R
C34 C 0.2293(3) 0.2303(7) 0.3127(3) 0.074(2) Uani 1 1 d .
H34A H 0.2097 0.1531 0.3135 0.089 Uiso 1 1 calc R
C35 C 0.2135(4) 0.3303(8) 0.3422(3) 0.082(2) Uani 1 1 d .
H35A H 0.1816 0.3222 0.3612 0.098 Uiso 1 1 calc R
C36 C 0.2460(4) 0.4413(6) 0.3430(3) 0.0662(19) Uani 1 1 d .
H36A H 0.2371 0.5079 0.3640 0.079 Uiso 1 1 calc R
C37 C 0.2908(3) 0.4563(5) 0.3138(2) 0.0478(15) Uani 1 1 d .
H37A H 0.3131 0.5321 0.3164 0.057 Uiso 1 1 calc R
C38 C 0.2975(3) 0.3377(5) 0.1719(3) 0.0477(15) Uani 1 1 d .
C39 C 0.3262(4) 0.2917(5) 0.1320(3) 0.0585(17) Uani 1 1 d .
H39A H 0.3745 0.2855 0.1453 0.070 Uiso 1 1 calc R
C40 C 0.2860(5) 0.2544(6) 0.0734(3) 0.080(2) Uani 1 1 d .
H40A H 0.3071 0.2244 0.0476 0.096 Uiso 1 1 calc R
C41 C 0.2150(5) 0.2615(7) 0.0530(3) 0.093(3) Uani 1 1 d .
H41A H 0.1879 0.2365 0.0132 0.111 Uiso 1 1 calc R
C42 C 0.1838(4) 0.3048(7) 0.0906(3) 0.090(3) Uani 1 1 d .
H42A H 0.1353 0.3079 0.0771 0.108 Uiso 1 1 calc R
C43 C 0.2257(3) 0.3449(6) 0.1502(3) 0.068(2) Uani 1 1 d .
H43A H 0.2044 0.3770 0.1755 0.082 Uiso 1 1 calc R
C44 C 0.4982(3) 0.5541(5) 0.3325(3) 0.0551(17) Uani 1 1 d .
C45 C 0.4664(4) 0.6833(6) 0.3221(4) 0.105(3) Uani 1 1 d .
H45A H 0.4435 0.6981 0.2787 0.158 Uiso 1 1 calc R
H45B H 0.5025 0.7438 0.3396 0.158 Uiso 1 1 calc R
H45C H 0.4329 0.6897 0.3413 0.158 Uiso 1 1 calc R
C46 C 0.5551(3) 0.5445(6) 0.3063(3) 0.080(2) Uani 1 1 d .
H46A H 0.5350 0.5571 0.2627 0.121 Uiso 1 1 calc R
H46B H 0.5761 0.4638 0.3149 0.121 Uiso 1 1 calc R
H46C H 0.5901 0.6065 0.3248 0.121 Uiso 1 1 calc R
C47 C 0.5364(4) 0.5338(7) 0.4020(3) 0.116(3) Uani 1 1 d .
H47A H 0.5572 0.4528 0.4092 0.174 Uiso 1 1 calc R
H47B H 0.5037 0.5404 0.4220 0.174 Uiso 1 1 calc R
H47C H 0.5722 0.5954 0.4182 0.174 Uiso 1 1 calc R
C48 C 0.4171(3) 0.5077(5) 0.2000(2) 0.0521(16) Uani 1 1 d .
H48A H 0.3861 0.5760 0.1829 0.078 Uiso 1 1 calc R
H48B H 0.4115 0.4472 0.1685 0.078 Uiso 1 1 calc R
H48C H 0.4645 0.5369 0.2160 0.078 Uiso 1 1 calc R
C49 C 0.4156(6) 0.1445(8) 0.4399(4) 0.100(3) Uani 1 1 d .
H49A H 0.3945 0.0669 0.4318 0.120 Uiso 1 1 calc R
C50 C 0.4868(6) 0.1720(10) 0.4604(4) 0.106(3) Uani 1 1 d .
H50A H 0.5226 0.1143 0.4684 0.127 Uiso 1 1 calc R
C51 C 0.4949(5) 0.2946(9) 0.4665(3) 0.091(3) Uani 1 1 d .
H51A H 0.5378 0.3353 0.4797 0.109 Uiso 1 1 calc R
C52 C 0.4320(6) 0.3518(7) 0.4508(3) 0.083(3) Uani 1 1 d .
H52A H 0.4239 0.4366 0.4512 0.100 Uiso 1 1 calc R
C53 C 0.3834(4) 0.2605(11) 0.4345(3) 0.095(3) Uani 1 1 d .
H53A H 0.3355 0.2730 0.4215 0.114 Uiso 1 1 calc R
C54 C 0.4347(6) 0.0368(6) 0.3024(5) 0.097(3) Uani 1 1 d .
H54A H 0.4037 -0.0226 0.3056 0.117 Uiso 1 1 calc R
C55 C 0.4231(4) 0.1157(7) 0.2544(4) 0.078(2) Uani 1 1 d .
H55A H 0.3819 0.1214 0.2198 0.094 Uiso 1 1 calc R
C56 C 0.4808(5) 0.1841(6) 0.2651(4) 0.075(2) Uani 1 1 d .
H56A H 0.4865 0.2425 0.2383 0.090 Uiso 1 1 calc R
C57 C 0.5295(4) 0.1547(9) 0.3213(6) 0.112(4) Uani 1 1 d .
H57A H 0.5736 0.1899 0.3402 0.134 Uiso 1 1 calc R
C58 C 0.5000(7) 0.0603(9) 0.3452(4) 0.113(4) Uani 1 1 d .
H58A H 0.5210 0.0212 0.3830 0.136 Uiso 1 1 calc R

loop_
_atom_site_aniso_label
_atom_site_aniso_U_11
_atom_site_aniso_U_22
_atom_site_aniso_U_33
_atom_site_aniso_U_23
_atom_site_aniso_U_13
_atom_site_aniso_U_12
Er1 0.03844(16) 0.03587(15) 0.03739(15) 0.00238(12) 0.01629(11) 0.00280(12)
N1 0.029(3) 0.030(2) 0.030(2) -0.0003(18) 0.007(2) -0.0026(18)
C1 0.033(3) 0.034(3) 0.039(3) 0.003(2) 0.014(3) -0.001(2)
C2 0.029(3) 0.035(3) 0.034(3) -0.005(2) 0.009(2) -0.001(2)
C3 0.036(3) 0.034(3) 0.033(3) -0.007(2) 0.009(3) 0.003(2)
C4 0.051(4) 0.040(3) 0.036(3) 0.000(3) 0.009(3) -0.005(3)
C5 0.085(6) 0.043(4) 0.058(4) -0.003(3) 0.025(4) -0.023(4)
C6 0.134(8) 0.033(4) 0.063(5) 0.001(3) 0.023(5) 0.007(4)
C7 0.073(6) 0.054(4) 0.071(5) 0.008(4) 0.020(4) 0.030(4)
C8 0.046(4) 0.051(4) 0.055(4) -0.003(3) 0.016(3) 0.006(3)
C9 0.038(3) 0.036(3) 0.032(3) -0.005(2) 0.017(3) -0.006(2)
C10 0.043(3) 0.041(3) 0.036(3) 0.000(2) 0.009(3) -0.002(3)
C11 0.044(4) 0.056(4) 0.046(3) 0.011(3) 0.008(3) 0.004(3)
C12 0.047(4) 0.074(5) 0.039(4) 0.003(3) 0.001(3) -0.009(3)
C13 0.065(5) 0.054(4) 0.047(4) -0.020(3) 0.019(3) -0.011(3)
C14 0.043(4) 0.041(3) 0.042(3) -0.005(3) 0.015(3) 0.001(3)
C15 0.030(3) 0.043(3) 0.037(3) -0.003(2) 0.010(3) -0.011(2)
C16 0.055(5) 0.100(5) 0.075(5) -0.021(4) 0.032(4) -0.024(4)
C17 0.073(5) 0.041(4) 0.076(5) 0.002(3) 0.013(4) -0.015(3)
C18 0.051(4) 0.053(4) 0.052(4) 0.000(3) 0.004(3) -0.016(3)
C19 0.068(5) 0.068(4) 0.042(4) 0.013(3) 0.001(3) -0.032(3)
C20 0.053(5) 0.085(5) 0.062(5) -0.002(4) 0.017(4) 0.031(4)
C21 0.055(5) 0.084(5) 0.116(7) 0.017(5) 0.052(5) 0.017(4)
C22 0.098(7) 0.119(7) 0.061(5) 0.003(5) 0.047(5) 0.054(6)
C23 0.073(6) 0.070(6) 0.107(7) -0.033(5) 0.017(6) 0.026(4)
C24 0.067(5) 0.055(5) 0.106(7) 0.019(4) 0.043(5) 0.033(4)
C25 0.055(5) 0.093(6) 0.052(4) 0.028(4) 0.024(4) -0.007(4)
C26 0.110(7) 0.055(4) 0.041(4) 0.002(3) 0.022(4) 0.011(4)
C27 0.063(5) 0.078(5) 0.048(4) 0.011(4) 0.007(4) -0.015(4)
C28 0.061(5) 0.108(6) 0.047(4) 0.032(4) 0.020(4) 0.040(5)
C29 0.111(7) 0.038(4) 0.040(4) 0.005(3) 0.007(4) 0.002(4)
Er2 0.03595(16) 0.03955(16) 0.04871(17) 0.00549(13) 0.01523(12) 0.00569(13)
N2 0.041(3) 0.039(3) 0.038(3) -0.004(2) 0.016(2) -0.008(2)
C30 0.038(3) 0.037(3) 0.049(4) -0.001(3) 0.023(3) 0.004(3)
C31 0.031(3) 0.038(3) 0.037(3) -0.001(2) 0.011(3) 0.004(2)
C32 0.028(3) 0.037(3) 0.046(3) 0.002(3) 0.012(3) 0.006(2)
C33 0.042(3) 0.047(4) 0.068(4) 0.002(3) 0.023(3) -0.006(3)
C34 0.052(4) 0.084(5) 0.096(5) 0.009(4) 0.039(4) -0.017(4)
C35 0.052(5) 0.109(6) 0.104(6) 0.016(5) 0.051(5) 0.012(5)
C36 0.067(5) 0.070(5) 0.074(5) 0.006(4) 0.041(4) 0.025(4)
C37 0.044(4) 0.047(3) 0.053(4) -0.001(3) 0.020(3) 0.013(3)
C38 0.045(4) 0.048(3) 0.044(4) 0.004(3) 0.010(3) -0.004(3)
C39 0.069(5) 0.062(4) 0.043(4) -0.006(3) 0.020(3) -0.008(3)
C40 0.115(7) 0.075(5) 0.052(4) -0.009(4) 0.033(4) -0.011(5)
C41 0.114(8) 0.094(6) 0.044(4) -0.002(4) 0.001(5) -0.024(6)
C42 0.074(6) 0.106(6) 0.064(5) 0.000(5) -0.004(5) -0.013(5)
C43 0.056(5) 0.078(5) 0.055(4) -0.005(3) 0.004(4) -0.001(4)
C44 0.054(4) 0.047(4) 0.064(4) -0.007(3) 0.023(4) -0.022(3)
C45 0.101(7) 0.044(4) 0.179(9) -0.037(5) 0.062(6) -0.023(4)
C46 0.053(5) 0.079(5) 0.102(6) -0.004(4) 0.022(4) -0.022(4)
C47 0.123(8) 0.134(7) 0.068(6) -0.029(5) 0.010(5) -0.087(6)
C48 0.050(4) 0.056(4) 0.051(4) 0.014(3) 0.020(3) -0.001(3)
C49 0.152(10) 0.072(6) 0.072(6) 0.026(5) 0.038(6) -0.029(6)
C50 0.125(10) 0.106(8) 0.064(6) 0.022(5) 0.010(6) 0.027(7)
C51 0.078(7) 0.125(8) 0.054(5) 0.002(5) 0.008(4) -0.007(6)
C52 0.113(8) 0.087(6) 0.042(5) 0.003(4) 0.022(5) 0.004(6)
C53 0.069(5) 0.163(10) 0.054(5) 0.022(6) 0.024(4) -0.009(7)
C54 0.133(9) 0.039(4) 0.155(10) 0.018(5) 0.094(8) 0.029(5)
C55 0.071(6) 0.068(5) 0.104(7) -0.033(5) 0.043(5) 0.014(5)
C56 0.077(6) 0.054(4) 0.122(7) -0.017(5) 0.070(6) 0.004(4)
C57 0.039(5) 0.113(8) 0.174(11) -0.044(7) 0.029(6) 0.018(5)
C58 0.129(10) 0.103(8) 0.108(8) 0.039(6) 0.045(7) 0.093(7)

loop_
_atom_type_symbol
_atom_type_description
_atom_type_scat_dispersion_real
_atom_type_scat_dispersion_imag
_atom_type_scat_source
C C 0.0033 0.0016 'International Tables Vol C Tables 4.2.6.8 and 6.1.1.4'
H H 0.0000 0.0000 'International Tables Vol C Tables 4.2.6.8 and 6.1.1.4'
N N 0.0061 0.0033 'International Tables Vol C Tables 4.2.6.8 and 6.1.1.4'
Er Er -0.2586 4.9576 'International Tables Vol C Tables 4.2.6.8 and 6.1.1.4'

loop_
_geom_angle_atom_site_label_1
_geom_angle_atom_site_label_2
_geom_angle_atom_site_label_3
_geom_angle
N1 Er1 C23 97.9(3)
N1 Er1 C22 128.1(2)
C23 Er1 C22 30.2(2)
N1 Er1 C29 121.6(2)
C23 Er1 C29 132.0(3)
C22 Er1 C29 106.0(3)
N1 Er1 C24 83.9(2)
C23 Er1 C24 30.1(2)
C22 Er1 C24 49.8(2)
C29 Er1 C24 154.4(3)
N1 Er1 C21 131.8(2)
C23 Er1 C21 49.7(2)
C22 Er1 C21 30.0(2)
C29 Er1 C21 105.6(3)
C24 Er1 C21 49.7(2)
N1 Er1 C28 95.87(19)
C23 Er1 C28 132.3(3)
C22 Er1 C28 120.2(2)
C29 Er1 C28 30.4(2)
C24 Er1 C28 161.1(3)
C21 Er1 C28 132.1(2)
N1 Er1 C20 102.3(2)
C23 Er1 C20 49.3(2)
C22 Er1 C20 49.7(2)
C29 Er1 C20 131.5(3)
C24 Er1 C20 29.56(19)
C21 Er1 C20 30.5(2)
C28 Er1 C20 161.4(3)
N1 Er1 C25 145.01(18)
C23 Er1 C25 101.7(3)
C22 Er1 C25 76.0(3)
C29 Er1 C25 30.5(2)
C24 Er1 C25 125.7(2)
C21 Er1 C25 82.3(2)
C28 Er1 C25 49.9(2)
C20 Er1 C25 112.5(2)
N1 Er1 C26 124.8(2)
C23 Er1 C26 86.9(3)
C22 Er1 C26 72.0(2)
C29 Er1 C26 49.31(19)
C24 Er1 C26 116.7(2)
C21 Er1 C26 92.1(3)
C28 Er1 C26 48.6(2)
C20 Er1 C26 120.6(2)
C25 Er1 C26 29.89(18)
N1 Er1 C27 98.4(2)
C23 Er1 C27 103.1(3)
C22 Er1 C27 97.7(3)
C29 Er1 C27 49.3(2)
C24 Er1 C27 131.7(3)
C21 Er1 C27 120.9(3)
C28 Er1 C27 29.53(19)
C20 Er1 C27 147.3(2)
C25 Er1 C27 49.1(2)
C26 Er1 C27 28.9(2)
N1 Er1 C3 69.61(15)
C23 Er1 C3 137.3(2)
C22 Er1 C3 137.9(3)
C29 Er1 C3 85.47(18)
C24 Er1 C3 107.3(2)
C21 Er1 C3 108.1(2)
C28 Er1 C3 90.2(2)
C20 Er1 C3 92.17(18)
C25 Er1 C3 111.5(2)
C26 Er1 C3 134.38(18)
C27 Er1 C3 118.8(2)
N1 Er1 C1 27.47(13)
C23 Er1 C1 96.8(3)
C22 Er1 C1 122.1(2)
C29 Er1 C1 131.0(2)
C24 Er1 C1 72.3(2)
C21 Er1 C1 111.3(2)
C28 Er1 C1 114.96(18)
C20 Er1 C1 80.9(2)
C25 Er1 C1 161.5(2)
C26 Er1 C1 152.2(2)
C27 Er1 C1 124.9(2)
C3 Er1 C1 53.30(15)
N1 Er1 C2 52.85(14)
C23 Er1 C2 109.8(2)
C22 Er1 C2 123.7(2)
C29 Er1 C2 115.46(18)
C24 Er1 C2 80.1(2)
C21 Er1 C2 100.2(2)
C28 Er1 C2 114.78(19)
C20 Er1 C2 74.19(18)
C25 Er1 C2 140.6(2)
C26 Er1 C2 163.10(19)
C27 Er1 C2 138.2(2)
C3 Er1 C2 30.06(13)
C1 Er1 C2 28.04(13)
C1 N1 C15 119.3(4)
C1 N1 Er1 102.0(3)
C15 N1 Er1 135.5(3)
N1 C1 C2 118.0(4)
N1 C1 C19 123.1(4)
C2 C1 C19 118.8(4)
N1 C1 Er1 50.5(2)
C2 C1 Er1 76.4(3)
C19 C1 Er1 146.3(4)
C1 C2 C3 122.9(4)
C1 C2 C9 122.2(4)
C3 C2 C9 114.1(4)
C1 C2 Er1 75.6(3)
C3 C2 Er1 68.3(3)
C9 C2 Er1 139.2(3)
C8 C3 C4 116.8(5)
C8 C3 C2 123.2(5)
C4 C3 C2 119.2(5)
C8 C3 Er1 107.7(3)
C4 C3 Er1 89.6(3)
C2 C3 Er1 81.7(3)
C5 C4 C3 121.2(6)
C5 C4 H4A 119.4
C3 C4 H4A 119.4
C6 C5 C4 119.2(7)
C6 C5 H5A 120.4
C4 C5 H5A 120.4
C5 C6 C7 121.6(6)
C5 C6 H6A 119.2
C7 C6 H6A 119.2
C8 C7 C6 119.3(6)
C8 C7 H7A 120.4
C6 C7 H7A 120.4
C7 C8 C3 121.7(6)
C7 C8 H8A 119.2
C3 C8 H8A 119.2
C10 C9 C14 115.4(5)
C10 C9 C2 125.3(5)
C14 C9 C2 119.3(5)
C11 C10 C9 122.0(5)
C11 C10 H10A 119.0
C9 C10 H10A 119.0
C10 C11 C12 121.5(5)
C10 C11 H11A 119.2
C12 C11 H11A 119.2
C11 C12 C13 118.7(5)
C11 C12 H12A 120.7
C13 C12 H12A 120.7
C14 C13 C12 120.3(5)
C14 C13 H13A 119.9
C12 C13 H13A 119.9
C13 C14 C9 122.1(5)
C13 C14 H14A 119.0
C9 C14 H14A 119.0
N1 C15 C18 106.8(4)
N1 C15 C16 112.2(4)
C18 C15 C16 107.0(5)
N1 C15 C17 112.9(4)
C18 C15 C17 105.1(4)
C16 C15 C17 112.1(5)
C15 C16 H16A 109.5
C15 C16 H16B 109.5
H16A C16 H16B 109.5
C15 C16 H16C 109.5
H16A C16 H16C 109.5
H16B C16 H16C 109.5
C15 C17 H17A 109.5
C15 C17 H17B 109.5
H17A C17 H17B 109.5
C15 C17 H17C 109.5
H17A C17 H17C 109.5
H17B C17 H17C 109.5
C15 C18 H18A 109.5
C15 C18 H18B 109.5
H18A C18 H18B 109.5
C15 C18 H18C 109.5
H18A C18 H18C 109.5
H18B C18 H18C 109.5
C1 C19 H19A 109.5
C1 C19 H19B 109.5
H19A C19 H19B 109.5
C1 C19 H19C 109.5
H19A C19 H19C 109.5
H19B C19 H19C 109.5
C24 C20 C21 108.3(7)
C24 C20 Er1 74.6(4)
C21 C20 Er1 74.7(4)
C24 C20 H20A 125.8
C21 C20 H20A 125.8
Er1 C20 H20A 116.8
C22 C21 C20 107.0(7)
C22 C21 Er1 74.0(4)
C20 C21 Er1 74.8(4)
C22 C21 H21A 126.5
C20 C21 H21A 126.5
Er1 C21 H21A 116.8
C23 C22 C21 107.9(7)
C23 C22 Er1 73.8(4)
C21 C22 Er1 76.0(4)
C23 C22 H22A 126.0
C21 C22 H22A 126.0
Er1 C22 H22A 116.2
C24 C23 C22 108.8(8)
C24 C23 Er1 76.4(4)
C22 C23 Er1 75.9(4)
C24 C23 H23A 125.6
C22 C23 H23A 125.6
Er1 C23 H23A 114.3
C20 C24 C23 107.9(8)
C20 C24 Er1 75.8(4)
C23 C24 Er1 73.5(4)
C20 C24 H24A 126.0
C23 C24 H24A 126.0
Er1 C24 H24A 116.8
C26 C25 C29 106.6(7)
C26 C25 Er1 76.5(4)
C29 C25 Er1 73.9(3)
C26 C25 H25A 126.7
C29 C25 H25A 126.7
Er1 C25 H25A 115.4
C27 C26 C25 109.4(7)
C27 C26 Er1 75.9(4)
C25 C26 Er1 73.6(4)
C27 C26 H26A 125.3
C25 C26 H26A 125.3
Er1 C26 H26A 117.0
C26 C27 C28 108.5(7)
C26 C27 Er1 75.2(4)
C28 C27 Er1 73.1(4)
C26 C27 H27A 125.8
C28 C27 H27A 125.8
Er1 C27 H27A 117.9
C27 C28 C29 108.1(7)
C27 C28 Er1 77.4(4)
C29 C28 Er1 74.3(4)
C27 C28 H28A 125.9
C29 C28 H28A 125.9
Er1 C28 H28A 114.7
C28 C29 C25 107.3(6)
C28 C29 Er1 75.4(4)
C25 C29 Er1 75.6(3)
C28 C29 H29A 126.3
C25 C29 H29A 126.3
Er1 C29 H29A 115.0
N2 Er2 C53 114.8(3)
N2 Er2 C57 96.3(3)
C53 Er2 C57 137.4(4)
N2 Er2 C58 127.6(3)
C53 Er2 C58 112.0(3)
C57 Er2 C58 31.3(3)
N2 Er2 C55 103.3(2)
C53 Er2 C55 137.1(3)
C57 Er2 C55 50.0(3)
C58 Er2 C55 49.9(3)
N2 Er2 C56 84.0(2)
C53 Er2 C56 161.0(3)
C57 Er2 C56 30.2(2)
C58 Er2 C56 50.1(3)
C55 Er2 C56 29.6(2)
N2 Er2 C52 92.0(2)
C53 Er2 C52 30.0(2)
C57 Er2 C52 129.3(3)
C58 Er2 C52 119.9(3)
C55 Er2 C52 164.7(3)
C56 Er2 C52 157.2(3)
N2 Er2 C54 131.9(2)
C53 Er2 C54 112.6(3)
C57 Er2 C54 50.4(3)
C58 Er2 C54 30.1(3)
C55 Er2 C54 29.9(2)
C56 Er2 C54 49.3(2)
C52 Er2 C54 135.2(3)
N2 Er2 C49 142.6(2)
C53 Er2 C49 30.9(2)
C57 Er2 C49 108.6(4)
C58 Er2 C49 81.2(3)
C55 Er2 C49 114.1(3)
C56 Er2 C49 130.5(3)
C52 Er2 C49 50.6(3)
C54 Er2 C49 85.3(3)
N2 Er2 C51 100.1(2)
C53 Er2 C51 48.6(3)
C57 Er2 C51 99.8(3)
C58 Er2 C51 93.4(3)
C55 Er2 C51 143.3(3)
C56 Er2 C51 129.1(3)
C52 Er2 C51 29.7(2)
C54 Er2 C51 117.1(3)
C49 Er2 C51 49.3(3)
N2 Er2 C50 128.2(3)
C53 Er2 C50 49.4(3)
C57 Er2 C50 88.8(4)
C58 Er2 C50 70.9(3)
C55 Er2 C50 118.3(3)
C56 Er2 C50 117.8(3)
C52 Er2 C50 49.2(3)
C54 Er2 C50 89.5(3)
C49 Er2 C50 30.3(2)
C51 Er2 C50 28.9(2)
N2 Er2 C32 69.88(16)
C53 Er2 C32 84.2(2)
C57 Er2 C32 135.8(3)
C58 Er2 C32 137.8(3)
C55 Er2 C32 91.2(2)
C56 Er2 C32 105.6(2)
C52 Er2 C32 93.9(2)
C54 Er2 C32 107.9(3)
C49 Er2 C32 106.5(3)
C51 Er2 C32 123.6(3)
C50 Er2 C32 133.4(3)
N2 Er2 C31 53.04(14)
C53 Er2 C31 114.1(2)
C57 Er2 C31 107.8(3)
C58 Er2 C31 123.1(2)
C55 Er2 C31 73.6(2)
C56 Er2 C31 78.4(2)
C52 Er2 C31 116.8(2)
C54 Er2 C31 99.9(3)
C49 Er2 C31 136.2(3)
C51 Er2 C31 142.7(2)
C50 Er2 C31 163.4(3)
C32 Er2 C31 30.43(15)
N2 Er2 C30 27.16(13)
C53 Er2 C30 125.6(3)
C57 Er2 C30 95.4(3)
C58 Er2 C30 122.2(3)
C55 Er2 C30 82.0(2)
C56 Er2 C30 72.2(2)
C52 Er2 C30 112.5(2)
C54 Er2 C30 111.9(2)
C49 Er2 C30 155.9(3)
C51 Er2 C30 126.7(2)
C50 Er2 C30 155.3(3)
C32 Er2 C30 53.24(16)
C31 Er2 C30 28.10(14)
C30 N2 C44 121.1(4)
C30 N2 Er2 101.2(3)
C44 N2 Er2 134.5(4)
N2 C30 C31 117.8(5)
N2 C30 C48 122.7(5)
C31 C30 C48 119.4(5)
N2 C30 Er2 51.6(2)
C31 C30 Er2 73.6(3)
C48 C30 Er2 149.0(4)
C30 C31 C32 123.3(5)
C30 C31 C38 121.8(5)
C32 C31 C38 114.0(5)
C30 C31 Er2 78.3(3)
C32 C31 Er2 69.1(3)
C38 C31 Er2 135.1(3)
C33 C32 C37 115.8(5)
C33 C32 C31 120.7(5)
C37 C32 C31 123.0(5)
C33 C32 Er2 88.8(3)
C37 C32 Er2 108.5(3)
C31 C32 Er2 80.5(3)
C34 C33 C32 121.9(6)
C34 C33 H33A 119.0
C32 C33 H33A 119.0
C33 C34 C35 120.2(6)
C33 C34 H34A 119.9
C35 C34 H34A 119.9
C36 C35 C34 118.6(7)
C36 C35 H35A 120.7
C34 C35 H35A 120.7
C37 C36 C35 121.6(7)
C37 C36 H36A 119.2
C35 C36 H36A 119.2
C36 C37 C32 121.6(6)
C36 C37 H37A 119.2
C32 C37 H37A 119.2
C39 C38 C43 116.8(6)
C39 C38 C31 124.4(6)
C43 C38 C31 118.9(6)
C40 C39 C38 122.3(7)
C40 C39 H39A 118.8
C38 C39 H39A 118.8
C41 C40 C39 120.0(7)
C41 C40 H40A 120.0
C39 C40 H40A 120.0
C42 C41 C40 120.2(7)
C42 C41 H41A 119.9
C40 C41 H41A 119.9
C41 C42 C43 119.2(8)
C41 C42 H42A 120.4
C43 C42 H42A 120.4
C38 C43 C42 121.5(7)
C38 C43 H43A 119.3
C42 C43 H43A 119.3
N2 C44 C45 111.5(5)
N2 C44 C46 114.5(5)
C45 C44 C46 110.5(6)
N2 C44 C47 106.5(5)
C45 C44 C47 108.7(6)
C46 C44 C47 104.7(6)
C44 C45 H45A 109.5
C44 C45 H45B 109.5
H45A C45 H45B 109.5
C44 C45 H45C 109.5
H45A C45 H45C 109.5
H45B C45 H45C 109.5
C44 C46 H46A 109.5
C44 C46 H46B 109.5
H46A C46 H46B 109.5
C44 C46 H46C 109.5
H46A C46 H46C 109.5
H46B C46 H46C 109.5
C44 C47 H47A 109.5
C44 C47 H47B 109.5
H47A C47 H47B 109.5
C44 C47 H47C 109.5
H47A C47 H47C 109.5
H47B C47 H47C 109.5
C30 C48 H48A 109.5
C30 C48 H48B 109.5
H48A C48 H48B 109.5
C30 C48 H48C 109.5
H48A C48 H48C 109.5
H48B C48 H48C 109.5
C50 C49 C53 104.1(8)
C50 C49 Er2 75.7(5)
C53 C49 Er2 72.4(4)
C50 C49 H49A 127.9
C53 C49 H49A 127.9
Er2 C49 H49A 116.6
C51 C50 C49 108.8(9)
C51 C50 Er2 75.0(5)
C49 C50 Er2 74.0(4)
C51 C50 H50A 125.6
C49 C50 H50A 125.6
Er2 C50 H50A 117.3
C50 C51 C52 110.6(9)
C50 C51 Er2 76.1(5)
C52 C51 Er2 74.0(4)
C50 C51 H51A 124.7
C52 C51 H51A 124.7
Er2 C51 H51A 116.9
C53 C52 C51 106.1(8)
C53 C52 Er2 73.6(5)
C51 C52 Er2 76.2(5)
C53 C52 H52A 126.9
C51 C52 H52A 126.9
Er2 C52 H52A 115.7
C52 C53 C49 110.4(8)
C52 C53 Er2 76.5(5)
C49 C53 Er2 76.7(5)
C52 C53 H53A 124.8
C49 C53 H53A 124.8
Er2 C53 H53A 114.0
C55 C54 C58 108.1(9)
C55 C54 Er2 74.1(4)
C58 C54 Er2 73.6(5)
C55 C54 H54A 126.0
C58 C54 H54A 126.0
Er2 C54 H54A 118.2
C56 C55 C54 108.8(8)
C56 C55 Er2 75.4(4)
C54 C55 Er2 76.0(4)
C56 C55 H55A 125.6
C54 C55 H55A 125.6
Er2 C55 H55A 115.1
C55 C56 C57 109.5(8)
C55 C56 Er2 74.9(4)
C57 C56 Er2 74.1(5)
C55 C56 H56A 125.3
C57 C56 H56A 125.3
Er2 C56 H56A 117.5
C56 C57 C58 106.3(8)
C56 C57 Er2 75.7(4)
C58 C57 Er2 74.5(5)
C56 C57 H57A 126.8
C58 C57 H57A 126.8
Er2 C57 H57A 115.3
C54 C58 C57 107.3(8)
C54 C58 Er2 76.2(4)
C57 C58 Er2 74.2(5)
C54 C58 H58A 126.3
C57 C58 H58A 126.3
Er2 C58 H58A 115.5

loop_
_geom_bond_atom_site_label_1
_geom_bond_atom_site_label_2
_geom_bond_distance
Er1 N1 2.281(4)
Er1 C23 2.597(6)
Er1 C22 2.623(7)
Er1 C29 2.634(6)
Er1 C24 2.634(6)
Er1 C21 2.647(7)
Er1 C28 2.647(6)
Er1 C20 2.648(6)
Er1 C25 2.656(6)
Er1 C26 2.691(6)
Er1 C27 2.700(6)
Er1 C3 2.725(5)
Er1 C1 2.892(5)
Er1 C2 2.903(5)
N1 C1 1.364(6)
N1 C15 1.494(6)
C1 C2 1.404(7)
C1 C19 1.517(7)
C2 C3 1.469(7)
C2 C9 1.483(6)
C3 C8 1.391(7)
C3 C4 1.421(7)
C4 C5 1.368(7)
C4 H4A 0.9300
C5 C6 1.366(9)
C5 H5A 0.9300
C6 C7 1.374(9)
C6 H6A 0.9300
C7 C8 1.369(8)
C7 H7A 0.9300
C8 H8A 0.9300
C9 C10 1.402(7)
C9 C14 1.405(6)
C10 C11 1.361(7)
C10 H10A 0.9300
C11 C12 1.362(7)
C11 H11A 0.9300
C12 C13 1.381(8)
C12 H12A 0.9300
C13 C14 1.376(7)
C13 H13A 0.9300
C14 H14A 0.9300
C15 C18 1.505(6)
C15 C16 1.511(7)
C15 C17 1.531(7)
C16 H16A 0.9600
C16 H16B 0.9600
C16 H16C 0.9600
C17 H17A 0.9600
C17 H17B 0.9600
C17 H17C 0.9600
C18 H18A 0.9600
C18 H18B 0.9600
C18 H18C 0.9600
C19 H19A 0.9600
C19 H19B 0.9600
C19 H19C 0.9600
C20 C24 1.348(9)
C20 C21 1.391(9)
C20 H20A 0.9300
C21 C22 1.362(10)
C21 H21A 0.9300
C22 C23 1.362(10)
C22 H22A 0.9300
C23 C24 1.359(9)
C23 H23A 0.9300
C24 H24A 0.9300
C25 C26 1.379(9)
C25 C29 1.391(9)
C25 H25A 0.9300
C26 C27 1.346(9)
C26 H26A 0.9300
C27 C28 1.364(9)
C27 H27A 0.9300
C28 C29 1.384(9)
C28 H28A 0.9300
C29 H29A 0.9300
Er2 N2 2.316(4)
Er2 C53 2.602(7)
Er2 C57 2.609(8)
Er2 C58 2.613(7)
Er2 C55 2.622(6)
Er2 C56 2.629(7)
Er2 C52 2.638(7)
Er2 C54 2.645(7)
Er2 C49 2.657(7)
Er2 C51 2.665(7)
Er2 C50 2.678(7)
Er2 C32 2.688(5)
Er2 C31 2.839(5)
Er2 C30 2.898(5)
N2 C30 1.349(6)
N2 C44 1.488(6)
C30 C31 1.394(7)
C30 C48 1.511(7)
C31 C32 1.458(7)
C31 C38 1.511(7)
C32 C33 1.406(7)
C32 C37 1.407(7)
C33 C34 1.368(8)
C33 H33A 0.9300
C34 C35 1.387(9)
C34 H34A 0.9300
C35 C36 1.369(9)
C35 H35A 0.9300
C36 C37 1.354(8)
C36 H36A 0.9300
C37 H37A 0.9300
C38 C39 1.376(8)
C38 C43 1.378(8)
C39 C40 1.373(8)
C39 H39A 0.9300
C40 C41 1.362(10)
C40 H40A 0.9300
C41 C42 1.359(10)
C41 H41A 0.9300
C42 C43 1.408(8)
C42 H42A 0.9300
C43 H43A 0.9300
C44 C45 1.521(8)
C44 C46 1.525(9)
C44 C47 1.537(8)
C45 H45A 0.9600
C45 H45B 0.9600
C45 H45C 0.9600
C46 H46A 0.9600
C46 H46B 0.9600
C46 H46C 0.9600
C47 H47A 0.9600
C47 H47B 0.9600
C47 H47C 0.9600
C48 H48A 0.9600
C48 H48B 0.9600
C48 H48C 0.9600
C49 C50 1.395(11)
C49 C53 1.401(11)
C49 H49A 0.9300
C50 C51 1.335(11)
C50 H50A 0.9300
C51 C52 1.360(10)
C51 H51A 0.9300
C52 C53 1.355(10)
C52 H52A 0.9300
C53 H53A 0.9300
C54 C55 1.361(10)
C54 C58 1.368(11)
C54 H54A 0.9300
C55 C56 1.343(9)
C55 H55A 0.9300
C56 C57 1.362(11)
C56 H56A 0.9300
C57 C58 1.408(12)
C57 H57A 0.9300
C58 H58A 0.9300
